data_2224246
loop_
_publ_author_name
'Ma, Shi-Ying'
'Zheng, Ze-Bao'
'Sun, Yi-Feng'
'Wang, Zi-Ying'

_publ_section_title
;
 (2<i>E</i>,6<i>E</i>)-2,6-Difurfurylidenecyclohexanone
;
_journal_coeditor_code HB5212
_journal_issue 12
_journal_name_full 'Acta Crystallographica Section E'
_journal_page_first o3085
_journal_paper_doi 10.1107/S160053680904728X
_journal_volume 65
_journal_year 2009
_chemical_formula_iupac 'C16 H14 O3'
_chemical_formula_moiety 'C16 H14 O3'
_chemical_formula_sum 'C16 H14 O3'
_chemical_formula_weight 254.27
_chemical_melting_point 417
_chemical_name_systematic
;
(2<i>E</i>,6<i>E</i>)-2,6-Difurfurylidenecyclohexanone
;
_space_group_IT_number 62
_symmetry_cell_setting orthorhombic
_symmetry_space_group_name_Hall '-P 2ac 2n'
_symmetry_space_group_name_H-M 'P n m a'
_atom_sites_solution_hydrogens geom
_atom_sites_solution_primary direct
_atom_sites_solution_secondary difmap
_cell_angle_alpha 90.00
_cell_angle_beta 90.00
_cell_angle_gamma 90.00
_cell_formula_units_Z 4
_cell_length_a 7.7313(11)
_cell_length_b 15.658(2)
_cell_length_c 10.3388(14)
_cell_measurement_reflns_used 472
_cell_measurement_temperature 295
_cell_measurement_theta_max 19.24
_cell_measurement_theta_min 2.60
_cell_volume 1251.6(3)
_computing_cell_refinement 'SAINT (Siemens, 1996)'
_computing_data_collection 'SMART (Siemens, 1996)'
_computing_data_reduction 'SAINT (Siemens, 1996)'
_computing_molecular_graphics 'SHELXTL (Sheldrick, 2008)'
_computing_publication_material 'SHELXTL (Sheldrick, 2008)'
_computing_structure_refinement 'SHELXL97 (Sheldrick, 2008)'
_computing_structure_solution 'SHELXS97 (Sheldrick, 2008)'
_diffrn_ambient_temperature 295
_diffrn_measured_fraction_theta_full 1.000
_diffrn_measured_fraction_theta_max 1.000
_diffrn_measurement_device_type 'Siemens SMART CCD'
_diffrn_measurement_method \w
_diffrn_radiation_monochromator graphite
_diffrn_radiation_source 'fine-focus sealed tube'
_diffrn_radiation_type MoK\a
_diffrn_radiation_wavelength 0.71073
_diffrn_reflns_av_R_equivalents 0.0717
_diffrn_reflns_av_sigmaI/netI 0.0486
_diffrn_reflns_limit_h_max 9
_diffrn_reflns_limit_h_min -9
_diffrn_reflns_limit_k_max 18
_diffrn_reflns_limit_k_min -15
_diffrn_reflns_limit_l_max 9
_diffrn_reflns_limit_l_min -12
_diffrn_reflns_number 6025
_diffrn_reflns_theta_full 25.05
_diffrn_reflns_theta_max 25.05
_diffrn_reflns_theta_min 2.36
_diffrn_standards_decay_% 0
_diffrn_standards_number 0
_exptl_absorpt_coefficient_mu 0.093
_exptl_absorpt_correction_T_max 0.995
_exptl_absorpt_correction_T_min 0.986
_exptl_absorpt_correction_type multi-scan
_exptl_absorpt_process_details '(SADABS; Sheldrick, 1996)'
_exptl_crystal_colour yellow
_exptl_crystal_density_diffrn 1.349
_exptl_crystal_density_method 'not measured'
_exptl_crystal_description block
_exptl_crystal_F_000 536
_exptl_crystal_size_max 0.15
_exptl_crystal_size_mid 0.10
_exptl_crystal_size_min 0.06
_refine_diff_density_max 0.168
_refine_diff_density_min -0.157
_refine_ls_extinction_coef 0.017(2)
_refine_ls_extinction_expression Fc^*^=kFc[1+0.001xFc^2^\l^3^/sin(2\q)]^-1/4^
_refine_ls_extinction_method 'SHELXL97 (Sheldrick, 2008)'
_refine_ls_goodness_of_fit_ref 1.027
_refine_ls_hydrogen_treatment constr
_refine_ls_matrix_type full
_refine_ls_number_parameters 92
_refine_ls_number_reflns 1158
_refine_ls_number_restraints 0
_refine_ls_restrained_S_all 1.027
_refine_ls_R_factor_all 0.0871
_refine_ls_R_factor_gt 0.0470
_refine_ls_shift/su_max 0.000
_refine_ls_shift/su_mean 0.000
_refine_ls_structure_factor_coef Fsqd
_refine_ls_weighting_details 'calc w=1/[\s^2^(Fo^2^)+(0.0454P)^2^+0.2592P] where P=(Fo^2^+2Fc^2^)/3'
_refine_ls_weighting_scheme calc
_refine_ls_wR_factor_gt 0.1001
_refine_ls_wR_factor_ref 0.1222
_reflns_number_gt 731
_reflns_number_total 1158
_reflns_threshold_expression I>2\s(I)
_cod_data_source_file hb5212.cif
_cod_data_source_block I
_cod_depositor_comments
;
The following automatic conversions were performed:
'_symmetry_cell_setting' value 'Orthorhombic' changed to 'orthorhombic'
according to '/home/saulius/struct/CIF-dictionaries/cif_core.dic'
dictionary named 'cif_core.dic' version 2.4.1 from 2010-06-29.

Automatic conversion script
Id: cif_fix_enum 1527 2010-12-29 10:47:43Z saulius 

The following automatic conversions were performed:

'_symmetry_cell_setting' value 'Orthorhombic' changed to
'orthorhombic' according to
/home/saulius/struct/CIF-dictionaries/cif_core.dic dictionary named
'cif_core.dic' version 2.4.1 from 2010-06-29.

Automatic conversion script
Id: cif_fix_values 1715 2011-07-08 13:25:40Z adriana 
;
_cod_original_cell_volume 1251.5(3)
_cod_database_code 2224246
_cod_database_fobs_code 2224246

loop_
_symmetry_equiv_pos_as_xyz
'x, y, z'
'-x+1/2, -y, z+1/2'
'-x, y+1/2, -z'
'x+1/2, -y+1/2, -z+1/2'
'-x, -y, -z'
'x-1/2, y, -z-1/2'
'x, -y-1/2, z'
'-x-1/2, y-1/2, z-1/2'

loop_
_atom_site_type_symbol
_atom_site_label
_atom_site_fract_x
_atom_site_fract_y
_atom_site_fract_z
_atom_site_U_iso_or_equiv
_atom_site_adp_type
_atom_site_calc_flag
_atom_site_refinement_flags
_atom_site_occupancy
_atom_site_disorder_assembly
_atom_site_disorder_group
O O1 0.0245(3) 0.7500 0.0550(2) 0.0606(7) Uani d S 1 . .
O O2 0.1187(2) 0.44953(11) 0.12636(15) 0.0689(6) Uani d . 1 . .
C C1 0.0568(4) 0.7500 0.1720(3) 0.0461(8) Uani d S 1 . .
C C2 0.0806(3) 0.66875(14) 0.24340(19) 0.0434(6) Uani d . 1 . .
C C3 0.0950(3) 0.67029(14) 0.3886(2) 0.0509(7) Uani d . 1 . .
H H3A 0.2160 0.6668 0.4129 0.061 Uiso calc R 1 . .
H H3B 0.0367 0.6206 0.4239 0.061 Uiso calc R 1 . .
C C4 0.0172(4) 0.7500 0.4467(3) 0.0527(9) Uani d S 1 . .
H H4A 0.0366 0.7500 0.5394 0.063 Uiso calc SR 1 . .
H H4B -0.1067 0.7500 0.4319 0.063 Uiso calc SR 1 . .
C C5 0.0954(3) 0.59655(14) 0.1739(2) 0.0494(6) Uani d . 1 . .
H H5 0.0794 0.6022 0.0852 0.059 Uiso calc R 1 . .
C C6 0.1324(3) 0.51243(15) 0.2189(2) 0.0497(7) Uani d . 1 . .
C C7 0.1845(4) 0.47563(15) 0.3310(2) 0.0602(7) Uani d . 1 . .
H H7 0.2048 0.5036 0.4089 0.072 Uiso calc R 1 . .
C C8 0.2024(4) 0.38729(16) 0.3081(2) 0.0646(8) Uani d . 1 . .
H H8 0.2366 0.3460 0.3674 0.078 Uiso calc R 1 . .
C C9 0.1606(4) 0.37468(17) 0.1841(3) 0.0729(9) Uani d . 1 . .
H H9 0.1603 0.3218 0.1432 0.087 Uiso calc R 1 . .

loop_
_atom_site_aniso_label
_atom_site_aniso_U_11
_atom_site_aniso_U_22
_atom_site_aniso_U_33
_atom_site_aniso_U_12
_atom_site_aniso_U_13
_atom_site_aniso_U_23
O1 0.0879(19) 0.0532(15) 0.0406(13) 0.000 -0.0145(12) 0.000
O2 0.1102(16) 0.0485(11) 0.0481(10) 0.0097(10) 0.0021(10) -0.0052(8)
C1 0.051(2) 0.051(2) 0.0365(17) 0.000 -0.0044(15) 0.000
C2 0.0445(14) 0.0456(14) 0.0402(12) -0.0018(11) -0.0005(10) -0.0007(11)
C3 0.0656(17) 0.0479(14) 0.0391(12) -0.0026(13) -0.0014(11) 0.0010(11)
C4 0.061(2) 0.059(2) 0.0387(17) 0.000 0.0036(16) 0.000
C5 0.0538(15) 0.0524(16) 0.0421(13) -0.0002(12) -0.0027(11) 0.0021(11)
C6 0.0596(17) 0.0451(14) 0.0445(13) -0.0001(12) 0.0003(11) -0.0024(11)
C7 0.0767(19) 0.0525(16) 0.0513(14) -0.0008(14) -0.0073(13) -0.0004(12)
C8 0.081(2) 0.0479(16) 0.0650(17) 0.0033(14) 0.0018(15) 0.0110(13)
C9 0.109(2) 0.0432(16) 0.0669(18) 0.0100(16) 0.0138(17) 0.0018(14)

loop_
_atom_type_symbol
_atom_type_description
_atom_type_scat_dispersion_real
_atom_type_scat_dispersion_imag
_atom_type_scat_source
C C 0.0033 0.0016 'International Tables Vol C Tables 4.2.6.8 and 6.1.1.4'
H H 0.0000 0.0000 'International Tables Vol C Tables 4.2.6.8 and 6.1.1.4'
O O 0.0106 0.0060 'International Tables Vol C Tables 4.2.6.8 and 6.1.1.4'

loop_
_geom_angle_atom_site_label_1
_geom_angle_atom_site_label_2
_geom_angle_atom_site_label_3
_geom_angle_site_symmetry_1
_geom_angle_site_symmetry_3
_geom_angle
_geom_angle_publ_flag
C9 O2 C6 . . 107.08(19) ?
O1 C1 C2 . 7_575 120.85(13) ?
O1 C1 C2 . . 120.85(13) ?
C2 C1 C2 7_575 . 118.2(3) ?
C5 C2 C1 . . 117.8(2) ?
C5 C2 C3 . . 122.7(2) ?
C1 C2 C3 . . 119.5(2) ?
C2 C3 C4 . . 112.3(2) ?
C2 C3 H3A . . 109.1 ?
C4 C3 H3A . . 109.1 ?
C2 C3 H3B . . 109.1 ?
C4 C3 H3B . . 109.1 ?
H3A C3 H3B . . 107.9 ?
C3 C4 C3 . 7_575 111.5(3) ?
C3 C4 H4A . . 109.3 ?
C3 C4 H4A 7_575 . 109.3 ?
C3 C4 H4B . . 109.3 ?
C3 C4 H4B 7_575 . 109.3 ?
H4A C4 H4B . . 108.0 ?
C2 C5 C6 . . 128.3(2) ?
C2 C5 H5 . . 115.9 ?
C6 C5 H5 . . 115.9 ?
C7 C6 O2 . . 108.2(2) ?
C7 C6 C5 . . 137.0(2) ?
O2 C6 C5 . . 114.73(19) ?
C6 C7 C8 . . 107.6(2) ?
C6 C7 H7 . . 126.2 ?
C8 C7 H7 . . 126.2 ?
C9 C8 C7 . . 106.4(2) ?
C9 C8 H8 . . 126.8 ?
C7 C8 H8 . . 126.8 ?
C8 C9 O2 . . 110.7(2) ?
C8 C9 H9 . . 124.7 ?
O2 C9 H9 . . 124.7 ?

loop_
_geom_bond_atom_site_label_1
_geom_bond_atom_site_label_2
_geom_bond_site_symmetry_2
_geom_bond_distance
_geom_bond_publ_flag
O1 C1 . 1.235(3) ?
O2 C9 . 1.355(3) ?
O2 C6 . 1.377(2) ?
C1 C2 7_575 1.482(3) ?
C1 C2 . 1.482(3) ?
C2 C5 . 1.344(3) ?
C2 C3 . 1.506(3) ?
C3 C4 . 1.510(3) ?
C3 H3A . 0.9700 ?
C3 H3B . 0.9700 ?
C4 C3 7_575 1.510(3) ?
C4 H4A . 0.9700 ?
C4 H4B . 0.9700 ?
C5 C6 . 1.426(3) ?
C5 H5 . 0.9300 ?
C6 C7 . 1.355(3) ?
C7 C8 . 1.410(3) ?
C7 H7 . 0.9300 ?
C8 C9 . 1.336(3) ?
C8 H8 . 0.9300 ?
C9 H9 . 0.9300 ?

loop_
_geom_torsion_atom_site_label_1
_geom_torsion_atom_site_label_2
_geom_torsion_atom_site_label_3
_geom_torsion_atom_site_label_4
_geom_torsion_site_symmetry_1
_geom_torsion_site_symmetry_2
_geom_torsion_site_symmetry_3
_geom_torsion_site_symmetry_4
_geom_torsion
_geom_torsion_publ_flag
O1 C1 C2 C5 . . . . 11.1(4) ?
C2 C1 C2 C5 7_575 . . . -166.16(18) ?
O1 C1 C2 C3 . . . . -171.5(3) ?
C2 C1 C2 C3 7_575 . . . 11.2(4) ?
C5 C2 C3 C4 . . . . -161.0(2) ?
C1 C2 C3 C4 . . . . 21.8(3) ?
C2 C3 C4 C3 . . . 7_575 -55.1(3) ?
C1 C2 C5 C6 . . . . 174.6(2) ?
C3 C2 C5 C6 . . . . -2.7(4) ?
C9 O2 C6 C7 . . . . 0.9(3) ?
C9 O2 C6 C5 . . . . 179.0(2) ?
C2 C5 C6 C7 . . . . -10.1(5) ?
C2 C5 C6 O2 . . . . 172.5(2) ?
O2 C6 C7 C8 . . . . -0.5(3) ?
C5 C6 C7 C8 . . . . -178.0(3) ?
C6 C7 C8 C9 . . . . 0.0(3) ?
C7 C8 C9 O2 . . . . 0.6(3) ?
C6 O2 C9 C8 . . . . -0.9(3) ?
